data_7120563
loop_
_publ_author_name
'Layfield, Richard'
'Day, Benjamin M. Morgan'
'Guo, Fu-Sheng'
'Pugh, Thomas'
'Grindell, Richard'

_publ_section_title
;
 Activation of C--H bonds by rare-earth metallocene-butyl complexes
;
_journal_name_full 'Chem. Commun.'
_journal_paper_doi 10.1039/C7CC05597H
_journal_year 2017
_chemical_formula_moiety '2(C16 H23 Dy)'
_chemical_formula_sum 'C32 H46 Dy2'
_chemical_formula_weight 755.69
_chemical_properties_physical Air-sensitive,Moisture-sensitive
_space_group_crystal_system orthorhombic
_space_group_IT_number 18
_space_group_name_Hall 'P 2 2ab'
_space_group_name_H-M_alt 'P 21 21 2'
_symmetry_space_group_name_Hall 'P 2 2ab'
_symmetry_space_group_name_H-M 'P 21 21 2'
_atom_sites_solution_hydrogens geom
_atom_sites_solution_primary dual
_audit_creation_date 2017-07-03
_audit_creation_method
;
Olex2 1.2
(compiled 2017.03.28 svn.r3405 for OlexSys, GUI svn.r5337)
;
_audit_update_record
;
2017-07-18 deposited with the CCDC.
2017-08-15 downloaded from the CCDC.
;
_cell_angle_alpha 90
_cell_angle_beta 90
_cell_angle_gamma 90
_cell_formula_units_Z 4
_cell_length_a 14.4524(9)
_cell_length_b 15.4426(6)
_cell_length_c 13.0677(5)
_cell_measurement_reflns_used 7872
_cell_measurement_temperature 150.03(10)
_cell_measurement_theta_max 25.8010
_cell_measurement_theta_min 3.3880
_cell_volume 2916.5(2)
_computing_cell_refinement 'CrysAlisPro 1.171.39.27b (Rigaku OD, 2015)'
_computing_data_collection 'CrysAlisPro 1.171.39.27b (Rigaku OD, 2015)'
_computing_data_reduction 'CrysAlisPro 1.171.39.27b (Rigaku OD, 2015)'
_computing_molecular_graphics 'Olex2 (Dolomanov et al., 2009)'
_computing_publication_material 'Olex2 (Dolomanov et al., 2009)'
_computing_structure_refinement 'ShelXL (Sheldrick, 2015)'
_computing_structure_solution 'ShelXT (Sheldrick, 2015)'
_diffrn_ambient_environment N~2~
_diffrn_ambient_temperature 150.03(10)
_diffrn_detector 'CCD plate'
_diffrn_detector_area_resol_mean 8.0714
_diffrn_detector_type Eos
_diffrn_measured_fraction_theta_full 0.996
_diffrn_measured_fraction_theta_max 0.996
_diffrn_measurement_details
;
List of Runs (angles in degrees, time in seconds):

  # Type    Start    End  Width  t~exp~   \w     \q     \k     \f   Frames
#--------------------------------------------------------------------------
  1  \w     57.00  87.00   1.00    1.20    --   18.86  57.00 -30.00   30
  2  \w    -54.00  58.00   1.00    1.20    --   18.86 -19.00 -60.00  112
  3  \w     17.00  50.00   1.00    1.20    --   18.86  57.00 -30.00   33
  4  \w    -37.00  -9.00   1.00    1.20    --  -17.77  57.00 -30.00   28
  5  \w    -19.00  45.00   1.00    1.20    --   18.86 -19.00-150.00   64
  6  \w    -38.00  30.00   1.00    1.20    --  -17.77  57.00-120.00   68
  7  \w    -21.00   7.00   1.00    1.20    --  -17.77 -77.00  30.00   28
  8  \w    -45.00  10.00   1.00    1.20    --  -17.77 -77.00 150.00   55
  9  \w     47.00  73.00   1.00    1.20    --   18.86-121.00   2.00   26
 10  \w    -11.00  15.00   1.00    1.20    --   18.86 -99.00-120.00   26
 11  \w     42.00  91.00   1.00    1.20    --   18.86 178.00-120.00   49
;
_diffrn_measurement_device 'four-circle diffractometer'
_diffrn_measurement_device_type 'SuperNova, Single source at offset/far, Eos'
_diffrn_measurement_method '\w scans'
_diffrn_orient_matrix_type 'CrysAlisPro convention (1999,Acta A55,543-557)'
_diffrn_orient_matrix_UB_11 0.0324433000
_diffrn_orient_matrix_UB_12 0.0352313000
_diffrn_orient_matrix_UB_13 0.0163751000
_diffrn_orient_matrix_UB_21 -0.0374583000
_diffrn_orient_matrix_UB_22 0.0337206000
_diffrn_orient_matrix_UB_23 -0.0104522000
_diffrn_orient_matrix_UB_31 -0.0221851000
_diffrn_orient_matrix_UB_32 -0.0053877000
_diffrn_orient_matrix_UB_33 0.0416208000
_diffrn_radiation_monochromator mirror
_diffrn_radiation_probe x-ray
_diffrn_radiation_type MoK\a
_diffrn_radiation_wavelength 0.71073
_diffrn_reflns_av_R_equivalents 0.0702
_diffrn_reflns_av_unetI/netI 0.0775
_diffrn_reflns_Laue_measured_fraction_full 0.996
_diffrn_reflns_Laue_measured_fraction_max 0.996
_diffrn_reflns_limit_h_max 18
_diffrn_reflns_limit_h_min -18
_diffrn_reflns_limit_k_max 19
_diffrn_reflns_limit_k_min -19
_diffrn_reflns_limit_l_max 16
_diffrn_reflns_limit_l_min -16
_diffrn_reflns_number 28480
_diffrn_reflns_point_group_measured_fraction_full 0.998
_diffrn_reflns_point_group_measured_fraction_max 0.998
_diffrn_reflns_theta_full 25.242
_diffrn_reflns_theta_max 26.390
_diffrn_reflns_theta_min 3.221
_diffrn_source 'micro-focus sealed X-ray tube'
_diffrn_source_type 'SuperNova (Mo) X-ray Source'
_exptl_absorpt_coefficient_mu 5.102
_exptl_absorpt_correction_T_max 1.00000
_exptl_absorpt_correction_T_min 0.66442
_exptl_absorpt_correction_type multi-scan
_exptl_absorpt_process_details
;
CrysAlisPro 1.171.39.27b (Rigaku Oxford Diffraction, 2015)
Empirical absorption correction using spherical harmonics,
 implemented in SCALE3 ABSPACK scaling algorithm.
;
_exptl_crystal_colour colourless
_exptl_crystal_colour_primary colourless
_exptl_crystal_density_diffrn 1.721
_exptl_crystal_description block
_exptl_crystal_F_000 1480
_exptl_crystal_recrystallization_method 'Re-crystallisation from solvent: Toluene'
_exptl_crystal_size_max 0.1
_exptl_crystal_size_mid 0.1
_exptl_crystal_size_min 0.08
_refine_diff_density_max 3.521
_refine_diff_density_min -2.075
_refine_diff_density_rms 0.221
_refine_ls_abs_structure_details
;
 Refined as an inversion twin.
;
_refine_ls_abs_structure_Flack 0.44(8)
_refine_ls_extinction_method none
_refine_ls_goodness_of_fit_ref 1.084
_refine_ls_hydrogen_treatment constr
_refine_ls_matrix_type full
_refine_ls_number_parameters 359
_refine_ls_number_reflns 5963
_refine_ls_number_restraints 260
_refine_ls_restrained_S_all 1.065
_refine_ls_R_factor_all 0.0898
_refine_ls_R_factor_gt 0.0728
_refine_ls_shift/su_max 0.000
_refine_ls_shift/su_mean 0.000
_refine_ls_structure_factor_coef Fsqd
_refine_ls_weighting_details 'w=1/[\s^2^(Fo^2^)+(0.0520P)^2^+46.1780P] where P=(Fo^2^+2Fc^2^)/3'
_refine_ls_weighting_scheme calc
_refine_ls_wR_factor_gt 0.1626
_refine_ls_wR_factor_ref 0.1727
_reflns_Friedel_coverage 0.783
_reflns_Friedel_fraction_full 1.000
_reflns_Friedel_fraction_max 0.999
_reflns_number_gt 4881
_reflns_number_total 5963
_reflns_threshold_expression 'I > 2\s(I)'
_cod_data_source_file c7cc05597h2.cif
_cod_data_source_block '[(CpMe)2DyBu]2'
_cod_database_code 7120563
_shelx_shelxl_version_number 2014/7
_chemical_oxdiff_formula C30H40Dy
_shelx_space_group_comment
;
The symmetry employed for this shelxl refinement is uniquely defined
by the following loop, which should always be used as a source of
symmetry information in preference to the above space-group names.
They are only intended as comments.
;
_reflns_odcompleteness_completeness 99.61
_reflns_odcompleteness_iscentric 1
_reflns_odcompleteness_theta 26.32
_olex2_refinement_description
;
1. Twinned data refinement
 Scales: 0.56(8)
 0.44(8)
2. Fixed Uiso
 At 1.2 times of:
  All C(H) groups, All C(H,H) groups, All C(H,H,H,H) groups
 At 1.5 times of:
  All C(H,H,H) groups
3. Restrained distances
 C21-C26 = C21A-C26A
 1.55 with sigma of 0.02
4. Rigid bond restraints
 C1, C2, C3, C4
 with sigma for 1-2 distances of 0.01 and sigma for 1-3 distances of 0.01
 C17, C18, C19, C20
 with sigma for 1-2 distances of 0.01 and sigma for 1-3 distances of 0.01
 C23A, C23A, C23A, C22A, C22A, C22A, C21A, C21A, C21A, C21A, C25A, C25A, C25A,
 C24A, C24A, C24A, C26A, C26A, C22, C22, C22, C21, C21, C21, C21, C25, C25, C25,
  C24, C24, C24, C23, C23, C23, C26, C26
 with sigma for 1-2 distances of 0.01 and sigma for 1-3 distances of 0.02
5. Uiso/Uaniso restraints and constraints
C1 \\sim C2 \\sim C3 \\sim C4: within 2A with sigma of 0.02 and sigma for
terminal atoms of 0.04
C17 \\sim C18 \\sim C19 \\sim C20: within 2A with sigma of 0.02 and sigma for
terminal atoms of 0.04
C23A \\sim C23A \\sim C23A \\sim C22A \\sim C22A \\sim C22A \\sim C21A \\sim
C21A \\sim C21A \\sim C21A \\sim C25A \\sim C25A \\sim C25A \\sim C24A \\sim
C24A \\sim C24A \\sim C26A \\sim C26A \\sim C22 \\sim C22 \\sim C22 \\sim C21
\\sim C21 \\sim C21 \\sim C21 \\sim C25 \\sim C25 \\sim C25 \\sim C24 \\sim C24
\\sim C24 \\sim C23 \\sim C23 \\sim C23 \\sim C26 \\sim C26: within 2A with
sigma of 0.02 and sigma for terminal atoms of 0.04
Uanis(C32) \\sim Ueq: with sigma of 0.02 and sigma for terminal atoms of 0.04
6. Rigid body (RIGU) restrains
 Dy2A, Dy2
 with sigma for 1-2 distances of 0.004 and sigma for 1-3 distances of 0.004
7. Others
 Sof(Dy2A)=Sof(H17C)=Sof(H17D)=Sof(C23A)=Sof(H23A)=Sof(C22A)=Sof(H22A)=
 Sof(C21A)=Sof(C25A)=Sof(H25A)=Sof(C24A)=Sof(H24A)=Sof(C26A)=Sof(H26A)=
 Sof(H26B)=Sof(H26C)=1-FVAR(1)
 Sof(Dy2)=Sof(H17A)=Sof(H17B)=Sof(C22)=Sof(H22)=Sof(C21)=Sof(C25)=Sof(H25)=
 Sof(C24)=Sof(H24)=Sof(C23)=Sof(H23)=Sof(C26)=Sof(H26D)=Sof(H26E)=Sof(H26F)=
 FVAR(1)
8.a Secondary CH2 refined with riding coordinates:
 C1(H1A,H1B), C2(H2A,H2B), C3(H3A,H3B), C17(H17A,H17B), C17(H17C,H17D),
 C18(H18A,H18B), C19(H19A,H19B)
8.b Me refined with riding coordinates:
 C10(H10A,H10B,H10C), C26A(H26A,H26B,H26C)
8.c Aromatic/amide H refined with riding coordinates:
 C6(H6), C7(H7), C8(H8), C9(H9), C12(H12), C13(H13), C14(H14), C15(H15),
 C23A(H23A), C22A(H22A), C25A(H25A), C24A(H24A), C28(H28), C29(H29), C30(H30),
 C31(H31), C22(H22), C25(H25), C24(H24), C23(H23)
8.d Fitted pentagon refined as free rotating group:
 C23A(C22A,C21A,C25A,C24A), C22(C21,C25,C24,C23)
8.e Idealised Me refined as rotating group:
 C4(H4A,H4B,H4C), C16(H16A,H16B,H16C), C20(H20A,H20B,H20C), C32(H32A,H32B,
 H32C), C26(H26D,H26E,H26F)
;
_olex2_submission_special_instructions 'No special instructions were received'
_oxdiff_exptl_absorpt_empirical_details
;
Empirical correction (ABSPACK) includes:
- Absorption correction using spherical harmonics
- Frame scaling
;
_oxdiff_exptl_absorpt_empirical_full_max 1.415
_oxdiff_exptl_absorpt_empirical_full_min 0.738

loop_
_space_group_symop_operation_xyz
'x, y, z'
'-x, -y, z'
'x+1/2, -y+1/2, -z'
'-x+1/2, y+1/2, -z'

loop_
_atom_site_label
_atom_site_type_symbol
_atom_site_fract_x
_atom_site_fract_y
_atom_site_fract_z
_atom_site_U_iso_or_equiv
_atom_site_adp_type
_atom_site_occupancy
_atom_site_site_symmetry_order
_atom_site_calc_flag
_atom_site_refinement_flags_posn
_atom_site_refinement_flags_adp
_atom_site_refinement_flags_occupancy
_atom_site_disorder_assembly
_atom_site_disorder_group
Dy1 Dy 0.61834(7) -0.02916(5) 0.00791(7) 0.0398(3) Uani 1 1 d . . . . .
C1 C 0.4704(14) -0.1154(11) 0.0305(15) 0.038(4) Uani 1 1 d . U . . .
H1A H 0.4529 -0.1251 0.1028 0.046 Uiso 1 1 calc R . . . .
H1B H 0.4175 -0.0929 -0.0096 0.046 Uiso 1 1 calc R . . . .
C2 C 0.5180(16) -0.1904(11) -0.0178(14) 0.043(4) Uani 1 1 d . U . . .
H2A H 0.5852 -0.1785 -0.0207 0.052 Uiso 1 1 calc R . . . .
H2B H 0.4955 -0.1968 -0.0890 0.052 Uiso 1 1 calc R . . . .
C3 C 0.5019(18) -0.2760(12) 0.0401(16) 0.048(5) Uani 1 1 d . U . . .
H3A H 0.4346 -0.2876 0.0433 0.058 Uiso 1 1 calc R . . . .
H3B H 0.5246 -0.2694 0.1112 0.058 Uiso 1 1 calc R . . . .
C4 C 0.551(2) -0.3546(13) -0.009(2) 0.074(7) Uani 1 1 d . U . . .
H4A H 0.5314 -0.3596 -0.0810 0.111 Uiso 1 1 calc GR . . . .
H4B H 0.5333 -0.4075 0.0276 0.111 Uiso 1 1 calc GR . . . .
H4C H 0.6177 -0.3467 -0.0058 0.111 Uiso 1 1 calc GR . . . .
C5 C 0.730(2) -0.1119(17) 0.1367(19) 0.054(7) Uani 1 1 d . . . . .
C6 C 0.770(2) -0.026(2) 0.1279(19) 0.065(8) Uani 1 1 d . . . . .
H6 H 0.8284 -0.0134 0.0990 0.077 Uiso 1 1 calc R . . . .
C7 C 0.710(3) 0.035(2) 0.168(2) 0.064(8) Uani 1 1 d . . . . .
H7 H 0.7180 0.0964 0.1661 0.077 Uiso 1 1 calc R . . . .
C8 C 0.638(2) -0.007(2) 0.2087(18) 0.065(8) Uani 1 1 d . . . . .
H8 H 0.5881 0.0192 0.2437 0.078 Uiso 1 1 calc R . . . .
C9 C 0.648(2) -0.097(2) 0.1925(18) 0.063(8) Uani 1 1 d . . . . .
H9 H 0.6069 -0.1403 0.2157 0.076 Uiso 1 1 calc R . . . .
C10 C 0.774(3) -0.195(2) 0.101(5) 0.19(3) Uani 1 1 d . . . . .
H10A H 0.8308 -0.1820 0.0634 0.280 Uiso 1 1 calc R . . . .
H10B H 0.7886 -0.2315 0.1603 0.280 Uiso 1 1 calc R . . . .
H10C H 0.7309 -0.2262 0.0559 0.280 Uiso 1 1 calc R . . . .
C11 C 0.698(3) -0.0958(19) -0.163(2) 0.074(11) Uani 1 1 d . . . . .
C12 C 0.620(3) -0.051(2) -0.1948(19) 0.073(10) Uani 1 1 d . . . . .
H12 H 0.5651 -0.0751 -0.2237 0.088 Uiso 1 1 calc R . . . .
C13 C 0.637(3) 0.038(2) -0.1758(18) 0.077(10) Uani 1 1 d . . . . .
H13 H 0.5968 0.0841 -0.1917 0.093 Uiso 1 1 calc R . . . .
C14 C 0.723(3) 0.046(2) -0.130(2) 0.074(10) Uani 1 1 d . . . . .
H14 H 0.7514 0.0982 -0.1085 0.089 Uiso 1 1 calc R . . . .
C15 C 0.760(2) -0.035(2) -0.122(2) 0.071(10) Uani 1 1 d . . . . .
H15 H 0.8185 -0.0480 -0.0937 0.085 Uiso 1 1 calc R . . . .
C16 C 0.722(3) -0.193(3) -0.175(3) 0.13(2) Uani 1 1 d . . . . .
H16A H 0.6659 -0.2248 -0.1970 0.202 Uiso 1 1 calc GR . . . .
H16B H 0.7431 -0.2169 -0.1098 0.202 Uiso 1 1 calc GR . . . .
H16C H 0.7701 -0.2004 -0.2270 0.202 Uiso 1 1 calc GR . . . .
Dy2A Dy 0.4679(8) 0.3999(3) 0.4817(2) 0.0615(17) Uani 0.71(2) 1 d . U P A 2
Dy2 Dy 0.4383(4) 0.3821(8) 0.4923(9) 0.0449(19) Uani 0.29(2) 1 d . U P A 1
C17 C 0.382(2) 0.5442(18) 0.494(3) 0.089(7) Uani 1 1 d . U . . .
H17A H 0.3843 0.5723 0.5618 0.107 Uiso 0.29(2) 1 calc R . P A 1
H17B H 0.4104 0.5810 0.4402 0.107 Uiso 0.29(2) 1 calc R . P A 1
H17C H 0.3833 0.5690 0.5636 0.107 Uiso 0.71(2) 1 calc R . P A 2
H17D H 0.4046 0.5873 0.4435 0.107 Uiso 0.71(2) 1 calc R . P A 2
C18 C 0.299(3) 0.5111(19) 0.469(3) 0.095(8) Uani 1 1 d . U . . .
H18A H 0.2988 0.4499 0.4910 0.114 Uiso 1 1 calc R . . . .
H18B H 0.2952 0.5109 0.3931 0.114 Uiso 1 1 calc R . . . .
C19 C 0.211(2) 0.553(2) 0.509(4) 0.113(9) Uani 1 1 d . U . . .
H19A H 0.2149 0.5576 0.5844 0.135 Uiso 1 1 calc R . . . .
H19B H 0.2054 0.6120 0.4806 0.135 Uiso 1 1 calc R . . . .
C20 C 0.129(3) 0.502(2) 0.481(3) 0.122(11) Uani 1 1 d . U . . .
H20A H 0.1100 0.5170 0.4113 0.183 Uiso 1 1 calc GR . . . .
H20B H 0.0786 0.5154 0.5287 0.183 Uiso 1 1 calc GR . . . .
H20C H 0.1437 0.4402 0.4847 0.183 Uiso 1 1 calc GR . . . .
C23A C 0.377(3) 0.314(2) 0.630(3) 0.101(9) Uani 0.71(2) 1 d . U P A 2
H23A H 0.3125 0.3062 0.6175 0.121 Uiso 0.71(2) 1 calc R . P A 2
C22A C 0.448(3) 0.2551(19) 0.603(3) 0.094(10) Uani 0.71(2) 1 d G U P A 2
H22A H 0.4401 0.2015 0.5679 0.113 Uiso 0.71(2) 1 calc R . P A 2
C21A C 0.534(3) 0.291(3) 0.635(3) 0.099(10) Uani 0.71(2) 1 d DG U P A 2
C25A C 0.515(3) 0.371(2) 0.684(2) 0.099(10) Uani 0.71(2) 1 d G U P A 2
H25A H 0.5598 0.4090 0.7128 0.119 Uiso 0.71(2) 1 calc R . P A 2
C24A C 0.418(3) 0.385(2) 0.680(3) 0.099(10) Uani 0.71(2) 1 d G U P A 2
H24A H 0.3864 0.4344 0.7071 0.118 Uiso 0.71(2) 1 calc R . P A 2
C26A C 0.625(4) 0.241(4) 0.623(5) 0.145(17) Uani 0.71(2) 1 d D U P A 2
H26A H 0.6139 0.1870 0.5854 0.217 Uiso 0.71(2) 1 calc R . P A 2
H26B H 0.6693 0.2768 0.5842 0.217 Uiso 0.71(2) 1 calc R . P A 2
H26C H 0.6511 0.2278 0.6902 0.217 Uiso 0.71(2) 1 calc R . P A 2
C27 C 0.505(2) 0.2836(18) 0.3395(18) 0.054(7) Uani 1 1 d . . . . .
C28 C 0.413(3) 0.271(3) 0.347(2) 0.094(13) Uani 1 1 d . . . . .
H28 H 0.3847 0.2197 0.3701 0.112 Uiso 1 1 calc R . . A .
C29 C 0.368(3) 0.343(3) 0.317(3) 0.101(14) Uani 1 1 d . . . . .
H29 H 0.3029 0.3534 0.3192 0.122 Uiso 1 1 calc R . . A .
C30 C 0.438(2) 0.401(3) 0.2792(19) 0.075(9) Uani 1 1 d . . . . .
H30 H 0.4264 0.4555 0.2481 0.090 Uiso 1 1 calc R . . A .
C31 C 0.527(3) 0.366(2) 0.295(2) 0.087(12) Uani 1 1 d . . . . .
H31 H 0.5857 0.3900 0.2805 0.104 Uiso 1 1 calc R . . A .
C32 C 0.580(3) 0.224(3) 0.351(4) 0.146(19) Uani 1 1 d . U . . .
H32A H 0.6030 0.2268 0.4213 0.219 Uiso 1 1 calc GR . . . .
H32B H 0.6294 0.2397 0.3034 0.219 Uiso 1 1 calc GR . . . .
H32C H 0.5580 0.1654 0.3361 0.219 Uiso 1 1 calc GR . . . .
C22 C 0.426(7) 0.249(5) 0.596(7) 0.096(10) Uani 0.29(2) 1 d . U P A 1
H22 H 0.4456 0.1952 0.5671 0.115 Uiso 0.29(2) 1 calc R . P A 1
C21 C 0.481(6) 0.303(7) 0.660(7) 0.097(10) Uani 0.29(2) 1 d DG U P A 1
C25 C 0.426(8) 0.376(5) 0.687(7) 0.098(10) Uani 0.29(2) 1 d G U P A 1
H25 H 0.4451 0.4231 0.7288 0.118 Uiso 0.29(2) 1 calc R . P A 1
C24 C 0.338(6) 0.366(5) 0.640(6) 0.094(11) Uani 0.29(2) 1 d G U P A 1
H24 H 0.2876 0.4058 0.6458 0.113 Uiso 0.29(2) 1 calc R . P A 1
C23 C 0.338(6) 0.288(5) 0.584(6) 0.091(11) Uani 0.29(2) 1 d G U P A 1
H23 H 0.2879 0.2649 0.5459 0.109 Uiso 0.29(2) 1 calc R . P A 1
C26 C 0.579(7) 0.297(9) 0.705(9) 0.114(16) Uani 0.29(2) 1 d D U P A 1
H26D H 0.5883 0.2389 0.7343 0.171 Uiso 0.29(2) 1 calc GR . P A 1
H26E H 0.5866 0.3404 0.7590 0.171 Uiso 0.29(2) 1 calc GR . P A 1
H26F H 0.6249 0.3069 0.6511 0.171 Uiso 0.29(2) 1 calc GR . P A 1

loop_
_atom_site_aniso_label
_atom_site_aniso_U_11
_atom_site_aniso_U_22
_atom_site_aniso_U_33
_atom_site_aniso_U_23
_atom_site_aniso_U_13
_atom_site_aniso_U_12
Dy1 0.0620(6) 0.0317(4) 0.0257(4) -0.0039(4) 0.0116(5) -0.0123(4)
C1 0.052(11) 0.025(7) 0.037(10) 0.019(7) -0.009(8) -0.012(7)
C2 0.085(12) 0.034(7) 0.012(7) 0.013(7) -0.006(8) -0.014(8)
C3 0.075(13) 0.028(7) 0.041(11) 0.004(8) 0.007(10) -0.018(9)
C4 0.12(2) 0.041(9) 0.057(15) 0.000(12) 0.020(18) -0.005(12)
C5 0.09(2) 0.033(12) 0.044(13) 0.002(10) 0.001(13) 0.017(13)
C6 0.07(2) 0.08(2) 0.045(14) 0.008(15) -0.005(12) -0.01(2)
C7 0.09(2) 0.046(15) 0.062(16) -0.015(14) -0.010(16) 0.001(17)
C8 0.08(2) 0.08(2) 0.032(12) -0.010(12) -0.005(12) 0.011(18)
C9 0.056(19) 0.10(2) 0.038(13) 0.014(15) 0.000(11) -0.022(17)
C10 0.09(3) 0.06(2) 0.41(10) -0.07(4) 0.00(4) 0.00(2)
C11 0.13(3) 0.042(15) 0.052(16) -0.009(13) 0.048(19) -0.01(2)
C12 0.10(3) 0.09(2) 0.033(12) -0.012(13) 0.026(15) -0.04(2)
C13 0.12(3) 0.09(2) 0.025(11) 0.014(13) 0.022(14) -0.03(2)
C14 0.10(3) 0.07(2) 0.051(16) -0.016(14) 0.026(16) -0.042(19)
C15 0.07(2) 0.06(2) 0.075(18) -0.009(16) 0.047(15) -0.026(19)
C16 0.14(4) 0.12(3) 0.15(4) -0.10(3) 0.09(3) -0.05(3)
Dy2A 0.112(4) 0.0534(15) 0.0194(9) 0.0014(10) 0.0120(16) 0.022(2)
Dy2 0.024(3) 0.059(4) 0.052(4) -0.031(3) 0.022(2) -0.0065(18)
C17 0.135(17) 0.075(16) 0.058(15) -0.007(15) 0.03(2) 0.024(15)
C18 0.142(17) 0.065(15) 0.077(17) -0.009(13) 0.047(17) 0.013(13)
C19 0.127(17) 0.082(16) 0.13(2) -0.014(18) 0.04(2) 0.000(14)
C20 0.15(2) 0.14(3) 0.08(2) 0.01(2) 0.04(2) -0.05(2)
C23A 0.18(3) 0.073(15) 0.050(14) 0.019(11) 0.022(15) 0.041(16)
C22A 0.18(3) 0.068(15) 0.039(13) 0.013(11) 0.012(16) 0.038(16)
C21A 0.18(3) 0.076(15) 0.044(14) 0.008(12) 0.007(16) 0.042(17)
C25A 0.19(3) 0.075(15) 0.038(13) 0.011(12) 0.006(17) 0.034(18)
C24A 0.18(3) 0.072(15) 0.039(13) 0.014(11) 0.028(15) 0.041(17)
C26A 0.18(3) 0.14(3) 0.11(3) 0.04(3) -0.01(3) 0.07(3)
C27 0.074(19) 0.053(15) 0.033(12) -0.017(12) -0.011(12) 0.011(13)
C28 0.11(3) 0.11(3) 0.054(18) -0.023(19) 0.030(18) -0.05(3)
C29 0.13(4) 0.11(3) 0.07(2) -0.02(2) -0.05(2) 0.03(3)
C30 0.07(2) 0.12(3) 0.030(12) -0.027(15) 0.003(13) 0.01(2)
C31 0.10(3) 0.11(3) 0.043(15) -0.039(17) 0.030(16) -0.04(2)
C32 0.14(3) 0.18(4) 0.12(3) -0.06(3) -0.02(3) 0.08(3)
C22 0.18(3) 0.070(16) 0.040(15) 0.015(13) 0.015(17) 0.043(18)
C21 0.18(3) 0.073(15) 0.040(14) 0.017(12) 0.015(16) 0.040(17)
C25 0.18(3) 0.072(16) 0.040(15) 0.015(13) 0.023(17) 0.038(18)
C24 0.18(3) 0.064(17) 0.040(17) 0.013(15) 0.028(18) 0.039(19)
C23 0.18(3) 0.064(18) 0.034(17) 0.015(15) 0.022(18) 0.043(19)
C26 0.19(3) 0.09(3) 0.07(3) 0.02(3) 0.00(2) 0.04(3)

loop_
_atom_type_symbol
_atom_type_description
_atom_type_scat_dispersion_real
_atom_type_scat_dispersion_imag
_atom_type_scat_source
C C 0.0033 0.0016 'International Tables Vol C Tables 4.2.6.8 and 6.1.1.4'
H H 0.0000 0.0000 'International Tables Vol C Tables 4.2.6.8 and 6.1.1.4'
Dy Dy -0.1892 4.4098 'International Tables Vol C Tables 4.2.6.8 and 6.1.1.4'

loop_
_geom_angle_atom_site_label_1
_geom_angle_atom_site_label_2
_geom_angle_atom_site_label_3
_geom_angle
_geom_angle_site_symmetry_1
_geom_angle_site_symmetry_3
C1 Dy1 C1 91.2(5) . 2_655
C1 Dy1 C5 129.9(7) 2_655 .
C1 Dy1 C5 100.6(8) . .
C1 Dy1 C6 128.8(8) . .
C1 Dy1 C6 108.6(9) 2_655 .
C1 Dy1 C7 80.5(8) 2_655 .
C1 Dy1 C7 121.6(9) . .
C1 Dy1 C8 92.5(9) . .
C1 Dy1 C8 80.3(8) 2_655 .
C1 Dy1 C9 80.0(7) . .
C1 Dy1 C9 108.4(9) 2_655 .
C1 Dy1 C11 104.8(9) . .
C1 Dy1 C11 129.1(9) 2_655 .
C1 Dy1 C12 103.0(10) 2_655 .
C1 Dy1 C12 93.2(9) . .
C1 Dy1 C13 113.6(9) . .
C1 Dy1 C13 79.5(9) 2_655 .
C1 Dy1 C14 89.1(9) 2_655 .
C1 Dy1 C14 142.9(9) . .
C1 Dy1 C15 134.8(9) . .
C1 Dy1 C15 118.8(9) 2_655 .
C5 Dy1 C6 31.6(9) . .
C5 Dy1 C7 51.9(9) . .
C5 Dy1 C8 51.0(9) . .
C5 Dy1 C9 30.5(9) . .
C5 Dy1 C11 94.6(11) . .
C5 Dy1 C12 124.4(11) . .
C5 Dy1 C15 85.7(11) . .
C6 Dy1 C11 98.0(12) . .
C7 Dy1 C6 29.9(9) . .
C7 Dy1 C9 50.0(10) . .
C7 Dy1 C11 125.0(13) . .
C7 Dy1 C12 145.2(11) . .
C8 Dy1 C6 48.3(10) . .
C8 Dy1 C7 29.1(10) . .
C8 Dy1 C9 30.7(10) . .
C8 Dy1 C11 144.3(12) . .
C8 Dy1 C12 173.4(12) . .
C9 Dy1 C6 49.3(9) . .
C9 Dy1 C11 121.6(11) . .
C9 Dy1 C12 147.9(12) . .
C12 Dy1 C6 125.1(11) . .
C12 Dy1 C11 30.1(11) . .
C13 Dy1 C5 134.8(11) . .
C13 Dy1 C6 116.1(10) . .
C13 Dy1 C7 121.1(11) . .
C13 Dy1 C8 147.1(11) . .
C13 Dy1 C9 164.6(11) . .
C13 Dy1 C11 49.7(11) . .
C13 Dy1 C12 30.9(9) . .
C13 Dy1 C15 49.3(12) . .
C14 Dy1 C5 107.4(12) . .
C14 Dy1 C6 85.6(11) . .
C14 Dy1 C7 95.0(10) . .
C14 Dy1 C8 124.0(11) . .
C14 Dy1 C9 134.5(11) . .
C14 Dy1 C11 49.9(9) . .
C14 Dy1 C12 50.9(9) . .
C14 Dy1 C13 30.5(10) . .
C14 Dy1 C15 29.7(10) . .
C15 Dy1 C6 75.5(9) . .
C15 Dy1 C7 97.6(11) . .
C15 Dy1 C8 123.5(11) . .
C15 Dy1 C9 116.1(11) . .
C15 Dy1 C11 30.1(11) . .
C15 Dy1 C12 49.9(11) . .
C2 C1 Dy1 88.3(12) . .
C1 C2 Dy1 60.9(9) . .
C1 C2 C3 112.9(17) . .
C3 C2 Dy1 139.0(13) . .
C2 C3 C4 113.6(18) . .
C6 C5 Dy1 75.6(15) . .
C6 C5 C10 126(3) . .
C9 C5 Dy1 75.2(17) . .
C9 C5 C6 103(3) . .
C9 C5 C10 131(3) . .
C10 C5 Dy1 118(3) . .
C5 C6 Dy1 72.8(17) . .
C7 C6 Dy1 74.0(18) . .
C7 C6 C5 110(3) . .
C6 C7 Dy1 76.1(16) . .
C8 C7 Dy1 75.3(17) . .
C8 C7 C6 107(3) . .
C7 C8 Dy1 75.6(16) . .
C7 C8 C9 110(3) . .
C9 C8 Dy1 74.8(15) . .
C5 C9 Dy1 74.3(15) . .
C5 C9 C8 109(3) . .
C8 C9 Dy1 74.5(16) . .
C12 C11 Dy1 73.3(15) . .
C12 C11 C16 129(4) . .
C15 C11 Dy1 72.9(14) . .
C15 C11 C12 107(3) . .
C15 C11 C16 124(4) . .
C16 C11 Dy1 123(2) . .
C11 C12 Dy1 76.6(16) . .
C11 C12 C13 106(3) . .
C13 C12 Dy1 72.9(14) . .
C12 C13 Dy1 76.2(15) . .
C14 C13 Dy1 74.7(16) . .
C14 C13 C12 109(4) . .
C13 C14 Dy1 74.8(16) . .
C15 C14 Dy1 76.6(16) . .
C15 C14 C13 107(3) . .
C11 C15 Dy1 77.0(16) . .
C14 C15 Dy1 73.7(17) . .
C14 C15 C11 110(4) . .
C17 Dy2A Dy2A 45.9(8) . 2_665
C17 Dy2A C23A 98.6(11) . .
C17 Dy2A C22A 128.5(11) . .
C17 Dy2A C21A 130.4(10) . .
C17 Dy2A C25A 101.6(11) . .
C17 Dy2A C24A 83.3(9) . .
C17 Dy2A C27 137.3(10) . .
C17 Dy2A C28 121.8(14) . .
C17 Dy2A C29 94.1(12) . .
C17 Dy2A C30 88.7(11) . .
C17 Dy2A C31 112.9(12) . .
C23A Dy2A Dy2A 127.8(8) . 2_665
C23A Dy2A C22A 30.2(4) . .
C23A Dy2A C21A 49.5(4) . .
C23A Dy2A C25A 49.8(4) . .
C23A Dy2A C24A 30.5(4) . .
C23A Dy2A C28 88.0(11) . .
C23A Dy2A C29 98.7(14) . .
C22A Dy2A Dy2A 143.9(7) . 2_665
C22A Dy2A C21A 29.7(4) . .
C22A Dy2A C25A 49.3(4) . .
C22A Dy2A C28 75.7(11) . .
C21A Dy2A Dy2A 118.7(10) . 2_665
C25A Dy2A Dy2A 94.7(7) . 2_665
C25A Dy2A C21A 29.6(3) . .
C25A Dy2A C28 124.4(11) . .
C24A Dy2A Dy2A 98.9(8) . 2_665
C24A Dy2A C22A 49.8(4) . .
C24A Dy2A C21A 49.4(4) . .
C24A Dy2A C25A 30.1(3) . .
C24A Dy2A C28 118.5(12) . .
C24A Dy2A C29 126.1(16) . .
C27 Dy2A Dy2A 126.4(8) . 2_665
C27 Dy2A C23A 105.7(11) . .
C27 Dy2A C22A 82.6(8) . .
C27 Dy2A C21A 91.5(8) . .
C27 Dy2A C25A 120.9(9) . .
C27 Dy2A C24A 132.4(9) . .
C27 Dy2A C28 28.5(9) . .
C27 Dy2A C29 48.4(11) . .
C27 Dy2A C30 48.8(10) . .
C28 Dy2A Dy2A 140.2(8) . 2_665
C28 Dy2A C21A 97.0(12) . .
C29 Dy2A Dy2A 117.2(10) . 2_665
C29 Dy2A C22A 97.9(13) . .
C29 Dy2A C21A 123.6(13) . .
C29 Dy2A C25A 146.3(13) . .
C29 Dy2A C28 28.4(11) . .
C30 Dy2A Dy2A 92.3(9) . 2_665
C30 Dy2A C23A 129.4(12) . .
C30 Dy2A C22A 123.7(11) . .
C30 Dy2A C21A 140.3(11) . .
C30 Dy2A C25A 169.7(11) . .
C30 Dy2A C24A 154.9(13) . .
C30 Dy2A C28 48.0(12) . .
C30 Dy2A C29 30.7(11) . .
C31 Dy2A Dy2A 95.7(8) . 2_665
C31 Dy2A C23A 136.4(11) . .
C31 Dy2A C22A 113.7(10) . .
C31 Dy2A C21A 115.8(11) . .
C31 Dy2A C25A 140.5(12) . .
C31 Dy2A C24A 163.3(10) . .
C31 Dy2A C27 31.5(9) . .
C31 Dy2A C28 50.2(10) . .
C31 Dy2A C29 51.6(13) . .
C31 Dy2A C30 30.7(10) . .
C17 Dy2 C27 130.9(11) . .
C17 Dy2 C30 84.7(12) . .
C17 Dy2 C31 103.1(12) . .
C27 Dy2 C30 47.2(10) . .
C27 Dy2 C31 29.4(9) . .
C28 Dy2 C17 126.3(14) . .
C28 Dy2 C27 29.3(10) . .
C28 Dy2 C29 30.3(12) . .
C28 Dy2 C30 48.4(12) . .
C28 Dy2 C31 49.2(10) . .
C29 Dy2 C17 96.1(13) . .
C29 Dy2 C27 49.4(11) . .
C29 Dy2 C30 30.7(12) . .
C29 Dy2 C31 50.3(14) . .
C30 Dy2 C31 28.6(10) . .
C22 Dy2 C17 140.0(18) . .
C22 Dy2 C27 87.8(17) . .
C22 Dy2 C28 81(2) . .
C22 Dy2 C29 105(2) . .
C22 Dy2 C30 129.3(19) . .
C22 Dy2 C31 116.6(18) . .
C22 Dy2 C21 32.6(10) . .
C22 Dy2 C25 54.4(13) . .
C21 Dy2 C17 121(2) . .
C21 Dy2 C27 106(2) . .
C21 Dy2 C28 110(2) . .
C21 Dy2 C29 138(3) . .
C21 Dy2 C30 153(2) . .
C21 Dy2 C31 128(2) . .
C25 Dy2 C17 90(2) . .
C25 Dy2 C27 138(2) . .
C25 Dy2 C28 134(2) . .
C25 Dy2 C29 148(3) . .
C25 Dy2 C30 174(2) . .
C25 Dy2 C31 156(3) . .
C25 Dy2 C21 32.1(10) . .
C24 Dy2 C17 84.5(17) . .
C24 Dy2 C27 138(2) . .
C24 Dy2 C28 116(2) . .
C24 Dy2 C29 117(3) . .
C24 Dy2 C30 143(2) . .
C24 Dy2 C31 165(2) . .
C24 Dy2 C22 55.8(13) . .
C24 Dy2 C21 54.5(13) . .
C24 Dy2 C25 33.0(11) . .
C23 Dy2 C17 113(2) . .
C23 Dy2 C27 104(2) . .
C23 Dy2 C28 83.2(19) . .
C23 Dy2 C29 94(2) . .
C23 Dy2 C30 124.4(19) . .
C23 Dy2 C31 131.8(19) . .
C23 Dy2 C22 33.9(12) . .
C23 Dy2 C21 55.0(14) . .
C23 Dy2 C25 55.4(13) . .
C23 Dy2 C24 34.3(11) . .
C18 C17 Dy2A 95(2) . .
C18 C17 Dy2 85.0(19) . .
C17 C18 C19 120(3) . .
C20 C19 C18 111(3) . .
C22A C23A Dy2A 77.0(15) . .
C22A C23A C24A 108.0 . .
C24A C23A Dy2A 75.0(14) . .
C23A C22A Dy2A 72.8(14) . .
C23A C22A C21A 108.0 . .
C21A C22A Dy2A 76.7(13) . .
C22A C21A Dy2A 73.7(13) . .
C22A C21A C26A 122(4) . .
C25A C21A Dy2A 74.0(14) . .
C25A C21A C22A 108.0 . .
C25A C21A C26A 130(4) . .
C26A C21A Dy2A 121(3) . .
C21A C25A Dy2A 76.3(14) . .
C21A C25A C24A 108.0 . .
C24A C25A Dy2A 72.7(14) . .
C23A C24A Dy2A 74.5(14) . .
C23A C24A C25A 108.0 . .
C25A C24A Dy2A 77.2(14) . .
C28 C27 Dy2A 81.1(19) . .
C28 C27 Dy2 70.9(18) . .
C28 C27 C31 112(3) . .
C28 C27 C32 131(4) . .
C31 C27 Dy2A 74.1(14) . .
C31 C27 Dy2 83.0(15) . .
C32 C27 Dy2A 121(2) . .
C32 C27 Dy2 124(2) . .
C32 C27 C31 116(4) . .
C27 C28 Dy2A 70.4(18) . .
C27 C28 Dy2 79.8(19) . .
C27 C28 C29 110(4) . .
C29 C28 Dy2A 75(2) . .
C29 C28 Dy2 75(2) . .
C28 C29 Dy2A 77(2) . .
C28 C29 Dy2 75(2) . .
C28 C29 C30 105(4) . .
C30 C29 Dy2A 72.3(17) . .
C30 C29 Dy2 83.0(19) . .
C29 C30 Dy2A 77.0(17) . .
C29 C30 Dy2 66.4(16) . .
C31 C30 Dy2A 72.8(15) . .
C31 C30 Dy2 79.1(16) . .
C31 C30 C29 111(4) . .
C27 C31 Dy2A 74.4(14) . .
C27 C31 Dy2 67.6(14) . .
C30 C31 Dy2A 76.4(15) . .
C30 C31 Dy2 72.3(15) . .
C30 C31 C27 102(3) . .
C21 C22 Dy2 78(4) . .
C21 C22 C23 108.0 . .
C23 C22 Dy2 69(3) . .
C22 C21 Dy2 70(4) . .
C22 C21 C25 108.0 . .
C22 C21 C26 134(8) . .
C25 C21 Dy2 73(3) . .
C25 C21 C26 118(8) . .
C26 C21 Dy2 125(7) . .
C21 C25 Dy2 75(3) . .
C21 C25 C24 108.0 . .
C24 C25 Dy2 69(3) . .
C25 C24 Dy2 78(3) . .
C23 C24 Dy2 71(4) . .
C23 C24 C25 108.0 . .
C22 C23 Dy2 77(3) . .
C24 C23 Dy2 75(4) . .
C24 C23 C22 108.0 . .

loop_
_geom_bond_atom_site_label_1
_geom_bond_atom_site_label_2
_geom_bond_distance
_geom_bond_site_symmetry_2
Dy1 C1 2.536(18) .
Dy1 C1 2.591(18) 2_655
Dy1 C5 2.65(3) .
Dy1 C6 2.69(3) .
Dy1 C7 2.66(3) .
Dy1 C8 2.66(2) .
Dy1 C9 2.66(3) .
Dy1 C11 2.71(2) .
Dy1 C12 2.67(2) .
Dy1 C13 2.63(2) .
Dy1 C14 2.63(3) .
Dy1 C15 2.66(3) .
C1 C2 1.49(3) .
C2 C3 1.54(2) .
C3 C4 1.54(3) .
C5 C6 1.45(4) .
C5 C9 1.40(4) .
C5 C10 1.51(5) .
C6 C7 1.38(4) .
C7 C8 1.34(5) .
C8 C9 1.41(5) .
C11 C12 1.40(5) .
C11 C15 1.39(5) .
C11 C16 1.55(5) .
C12 C13 1.41(4) .
C13 C14 1.38(5) .
C14 C15 1.36(5) .
Dy2A Dy2A 3.229(15) 2_665
Dy2A C17 2.55(3) .
Dy2A C23A 2.70(4) .
Dy2A C22A 2.75(4) .
Dy2A C21A 2.79(4) .
Dy2A C25A 2.76(3) .
Dy2A C24A 2.70(4) .
Dy2A C27 2.64(2) .
Dy2A C28 2.77(3) .
Dy2A C29 2.74(3) .
Dy2A C30 2.68(3) .
Dy2A C31 2.63(3) .
Dy2 C17 2.63(3) .
Dy2 C27 2.69(2) .
Dy2 C28 2.58(3) .
Dy2 C29 2.58(3) .
Dy2 C30 2.80(3) .
Dy2 C31 2.89(3) .
Dy2 C22 2.48(10) .
Dy2 C21 2.58(9) .
Dy2 C25 2.55(9) .
Dy2 C24 2.43(9) .
Dy2 C23 2.38(9) .
C17 C18 1.34(4) .
C18 C19 1.52(4) .
C19 C20 1.47(4) .
C23A C22A 1.4200 .
C23A C24A 1.4200 .
C22A C21A 1.4200 .
C21A C25A 1.4200 .
C21A C26A 1.54(3) .
C25A C24A 1.4200 .
C27 C28 1.34(4) .
C27 C31 1.43(4) .
C27 C32 1.43(5) .
C28 C29 1.35(5) .
C29 C30 1.44(5) .
C30 C31 1.41(5) .
C22 C21 1.4200 .
C22 C23 1.4200 .
C21 C25 1.4200 .
C21 C26 1.54(3) .
C25 C24 1.4200 .
C24 C23 1.4200 .

loop_
_twin_individual_id
_twin_individual_mass_fraction_refined
1 0.56(8)
2 0.44(8)
